data_9016045
loop_
_publ_author_name
'de Santis, P.'
'Giglio, E.'
'Ripamonti, A.'

_publ_section_title
;
 The crystal structure of trimeric phosphonitrilic bromide.
 _cod_database_code 1008090
;
_journal_name_full 'Journal of Inorganic and Nuclear Chemistry'
_journal_page_first 469
_journal_page_last 474
_journal_paper_doi 10.1016/0022-1902(62)80232-2
_journal_volume 24
_journal_year 1962
_chemical_formula_sum 'Br2 N P'
_space_group_IT_number 62
_symmetry_space_group_name_Hall '-P 2ac 2n'
_symmetry_space_group_name_H-M 'P n m a'
_cell_angle_alpha 90
_cell_angle_beta 90
_cell_angle_gamma 90
_cell_length_a 6.63
_cell_length_b 13.36
_cell_length_c 14.43
_cell_formula_units_Z 12
_cell_volume 1278.163
_database_code_amcsd 0016032
_exptl_crystal_density_diffrn 3.193
_cod_duplicate_entry 1008090
_cod_original_formula_sum 'N P Br2'
_cod_database_code 9016045
_amcsd_formula_title 'Br6 N3 P3'

loop_
_space_group_symop_operation_xyz
x,y,z
x,1/2-y,z
-x,1/2+y,-z
1/2-x,1/2+y,1/2+z
1/2+x,1/2-y,1/2-z
1/2+x,y,1/2-z
1/2-x,-y,1/2+z
-x,-y,-z

loop_
_atom_site_label
_atom_site_fract_x
_atom_site_fract_y
_atom_site_fract_z
N1 0.58000 0.25000 0.13700
N2 0.45300 0.15200 -0.00500
P1 0.41300 0.25000 -0.05800
P2 0.55700 0.15000 0.09000
Br1 0.57400 0.25000 -0.19000
Br2 0.11100 0.25000 -0.09800
Br3 0.85100 0.07100 0.08200
Br4 0.38000 0.05000 0.18000

loop_
_cod_related_entry_id
_cod_related_entry_database
_cod_related_entry_code
1 AMCSD 0016032
